data_1502525
loop_
_publ_author_name
'Anderson, Katie'
'Calo, Frederick'
'Pfaffeneder, Toni'
'White, Andrew J. P.'
'Barrett, Anthony G. M.'

_publ_section_title
;
 Biomimetic total synthesis of angelicoin A and B via a
 palladium-catalyzed decarboxylative prenylation-aromatization sequence.
;
_journal_issue 21
_journal_name_full 'Organic letters'
_journal_page_first 5748
_journal_page_last 5750
_journal_paper_doi 10.1021/ol202320m
_journal_volume 13
_journal_year 2011
_chemical_absolute_configuration ad
_chemical_formula_moiety 'C14 H14 O6'
_chemical_formula_sum 'C14 H14 O6'
_chemical_formula_weight 278.25
_chemical_name_systematic
; 
 ? 
;
_space_group_IT_number 4
_symmetry_cell_setting monoclinic
_symmetry_space_group_name_Hall 'P 2yb'
_symmetry_space_group_name_H-M 'P 1 21 1'
_atom_sites_solution_hydrogens geom
_atom_sites_solution_primary direct
_atom_sites_solution_secondary difmap
_audit_creation_method SHELXL-97
_cell_angle_alpha 90.00
_cell_angle_beta 96.121(3)
_cell_angle_gamma 90.00
_cell_formula_units_Z 4
_cell_length_a 7.72443(17)
_cell_length_b 8.2531(3)
_cell_length_c 19.2848(7)
_cell_measurement_reflns_used 1952
_cell_measurement_temperature 173(2)
_cell_measurement_theta_max 72.0973
_cell_measurement_theta_min 2.3023
_cell_volume 1222.41(7)
_computing_cell_refinement 'CrysAlis RED, Oxford Diffraction Ltd'
_computing_data_collection 'CrysAlis CCD, Oxford Diffraction Ltd'
_computing_data_reduction 'CrysAlis RED, Oxford Diffraction Ltd'
_computing_molecular_graphics 'Bruker SHELXTL'
_computing_publication_material 'Bruker SHELXTL'
_computing_structure_refinement 'SHELXL-97 (Sheldrick, 1997)'
_computing_structure_solution 'SHELXS-97 (Sheldrick, 1990)'
_diffrn_ambient_temperature 173(2)
_diffrn_detector_area_resol_mean 8.2556
_diffrn_measured_fraction_theta_full 0.985
_diffrn_measured_fraction_theta_max 0.985
_diffrn_measurement_device_type 'OD Xcalibur PX Ultra'
_diffrn_measurement_method 'omega scans'
_diffrn_radiation_monochromator graphite
_diffrn_radiation_source 'Enhance Ultra (Cu) X-ray Source'
_diffrn_radiation_type CuK\a
_diffrn_radiation_wavelength 1.54184
_diffrn_reflns_av_R_equivalents 0.0608
_diffrn_reflns_av_sigmaI/netI 0.0809
_diffrn_reflns_limit_h_max 6
_diffrn_reflns_limit_h_min -9
_diffrn_reflns_limit_k_max 10
_diffrn_reflns_limit_k_min -10
_diffrn_reflns_limit_l_max 23
_diffrn_reflns_limit_l_min -23
_diffrn_reflns_number 8496
_diffrn_reflns_theta_full 72.24
_diffrn_reflns_theta_max 72.24
_diffrn_reflns_theta_min 2.30
_diffrn_standards_number 0
_exptl_absorpt_coefficient_mu 1.012
_exptl_absorpt_correction_T_max 0.990
_exptl_absorpt_correction_T_min 0.935
_exptl_absorpt_correction_type analytical
_exptl_absorpt_process_details
; 
CrysAlisPro, Oxford Diffraction Ltd., 
Version 1.171.34.44 (release 25-10-2010 CrysAlis171 .NET) 
(compiled Oct 25 2010,18:11:34) 
Analytical numeric absorption correction using a multifaceted crystal 
model based on expressions derived by R.C. Clark & J.S. Reid. 
(Clark, R. C. & Reid, J. S. (1995). Acta Cryst. A51, 887-897) 
;
_exptl_crystal_colour Colourless
_exptl_crystal_density_diffrn 1.512
_exptl_crystal_density_method 'not measured'
_exptl_crystal_description plates
_exptl_crystal_F_000 584
_exptl_crystal_size_max 0.13
_exptl_crystal_size_mid 0.04
_exptl_crystal_size_min 0.01
_refine_diff_density_max 0.252
_refine_diff_density_min -0.242
_refine_diff_density_rms 0.058
_refine_ls_abs_structure_details 'Flack H D (1983), Acta Cryst. A39, 876-881, 2078 Friedel pairs'
_refine_ls_abs_structure_Flack 0.1(2)
_refine_ls_extinction_coef 0.00056(12)
_refine_ls_extinction_expression Fc^*^=kFc[1+0.001xFc^2^\l^3^/sin(2\q)]^-1/4^
_refine_ls_extinction_method SHELXL
_refine_ls_goodness_of_fit_ref 0.947
_refine_ls_hydrogen_treatment mixed
_refine_ls_matrix_type full
_refine_ls_number_parameters 370
_refine_ls_number_reflns 4644
_refine_ls_number_restraints 3
_refine_ls_restrained_S_all 0.946
_refine_ls_R_factor_all 0.1073
_refine_ls_R_factor_gt 0.0531
_refine_ls_shift/su_max 0.000
_refine_ls_shift/su_mean 0.000
_refine_ls_structure_factor_coef Fsqd
_refine_ls_weighting_details 'calc w=1/[\s^2^(Fo^2^)+(0.0418P)^2^+0.0000P] where P=(Fo^2^+2Fc^2^)/3'
_refine_ls_weighting_scheme calc
_refine_ls_wR_factor_gt 0.0933
_refine_ls_wR_factor_ref 0.1089
_reflns_number_gt 2902
_reflns_number_total 4644
_reflns_threshold_expression >2sigma(I)
_cod_data_source_file ol202320m_si_001.cif
_cod_data_source_block 23
_cod_depositor_comments
;
The following automatic conversions were performed:

'_symmetry_cell_setting' value 'Monoclinic' changed to 'monoclinic'
according to /home/saulius/struct/CIF-dictionaries/cif_core.dic
dictionary named 'cif_core.dic' version 2.4.1 from 2010-06-29.

Automatic conversion script
Id: cif_fix_values 1715 2011-07-08 13:25:40Z adriana 
;
_cod_original_sg_symbol_H-M P2(1)
_cod_database_code 1502525

loop_
_symmetry_equiv_pos_as_xyz
'x, y, z'
'-x, y+1/2, -z'

loop_
_atom_site_label
_atom_site_type_symbol
_atom_site_fract_x
_atom_site_fract_y
_atom_site_fract_z
_atom_site_U_iso_or_equiv
_atom_site_adp_type
_atom_site_occupancy
_atom_site_symmetry_multiplicity
_atom_site_calc_flag
_atom_site_refinement_flags
C1A C 0.9467(4) 0.7032(5) 0.8438(2) 0.0272(10) Uani 1 1 d .
O1A O 0.9425(3) 0.8386(3) 0.82063(13) 0.0318(7) Uani 1 1 d .
O2A O 1.0392(3) 0.6791(3) 0.90767(13) 0.0286(7) Uani 1 1 d .
C3A C 1.0106(4) 0.5353(5) 0.9467(2) 0.0276(9) Uani 1 1 d .
O4A O 1.0173(3) 0.3955(3) 0.90251(13) 0.0289(7) Uani 1 1 d .
C5A C 0.9118(4) 0.4035(5) 0.8407(2) 0.0242(10) Uani 1 1 d .
C6A C 0.8603(4) 0.2595(5) 0.8097(2) 0.0250(10) Uani 1 1 d .
H6AA H 0.8928 0.1592 0.8315 0.030 Uiso 1 1 calc R
C7A C 0.7595(4) 0.2638(5) 0.7457(2) 0.0228(9) Uani 1 1 d .
C8A C 0.7090(4) 0.4135(5) 0.71393(19) 0.0210(10) Uani 1 1 d .
C9A C 0.6081(4) 0.4119(5) 0.6450(2) 0.0267(10) Uani 1 1 d .
O9A O 0.5712(3) 0.2857(3) 0.61241(14) 0.0347(8) Uani 1 1 d .
O10A O 0.5577(3) 0.5514(4) 0.61381(14) 0.0289(7) Uani 1 1 d .
C11A C 0.5554(4) 0.6968(4) 0.65780(18) 0.0241(9) Uani 1 1 d .
H11A H 0.4557 0.6890 0.6867 0.029 Uiso 1 1 calc R
C12A C 0.7222(4) 0.7129(5) 0.70518(19) 0.0255(9) Uani 1 1 d .
H12A H 0.8183 0.7393 0.6770 0.031 Uiso 1 1 calc R
H12B H 0.7111 0.8035 0.7381 0.031 Uiso 1 1 calc R
C13A C 0.7659(4) 0.5603(5) 0.7457(2) 0.0224(9) Uani 1 1 d .
C14A C 0.8696(4) 0.5558(5) 0.8098(2) 0.0211(9) Uani 1 1 d .
C15A C 0.8375(4) 0.5421(6) 0.9762(2) 0.0325(10) Uani 1 1 d .
H15A H 0.7435 0.5471 0.9379 0.049 Uiso 1 1 calc R
H15B H 0.8333 0.6386 1.0055 0.049 Uiso 1 1 calc R
H15C H 0.8233 0.4450 1.0042 0.049 Uiso 1 1 calc R
C16A C 1.1648(4) 0.5214(6) 1.0012(2) 0.0355(11) Uani 1 1 d .
H16A H 1.2722 0.5176 0.9784 0.053 Uiso 1 1 calc R
H16B H 1.1546 0.4221 1.0284 0.053 Uiso 1 1 calc R
H16C H 1.1680 0.6155 1.0324 0.053 Uiso 1 1 calc R
O17A O 0.7132(3) 0.1221(4) 0.71443(16) 0.0329(8) Uani 1 1 d D
H17A H 0.665(5) 0.145(7) 0.6710(10) 0.091(19) Uiso 1 1 d D
C18A C 0.5242(4) 0.8380(5) 0.6075(2) 0.0310(10) Uani 1 1 d .
H18A H 0.4153 0.8207 0.5774 0.047 Uiso 1 1 calc R
H18B H 0.6211 0.8458 0.5787 0.047 Uiso 1 1 calc R
H18C H 0.5163 0.9387 0.6339 0.047 Uiso 1 1 calc R
C1B C 0.1044(4) -0.0347(5) 0.65048(19) 0.0217(9) Uani 1 1 d .
O1B O 0.1310(3) -0.1732(3) 0.67007(13) 0.0292(6) Uani 1 1 d .
O2B O -0.0027(3) -0.0142(3) 0.59037(13) 0.0253(7) Uani 1 1 d .
C3B C 0.0115(4) 0.1334(5) 0.5508(2) 0.0269(9) Uani 1 1 d .
O4B O 0.0040(3) 0.2704(3) 0.59633(13) 0.0260(7) Uani 1 1 d .
C5B C 0.1113(4) 0.2629(5) 0.6571(2) 0.0221(10) Uani 1 1 d .
C6B C 0.1546(4) 0.4099(6) 0.6894(2) 0.0273(11) Uani 1 1 d .
H6BA H 0.1149 0.5091 0.6684 0.033 Uiso 1 1 calc R
C7B C 0.2563(4) 0.4091(5) 0.7525(2) 0.0248(10) Uani 1 1 d .
C8B C 0.3135(4) 0.2611(6) 0.7844(2) 0.0230(10) Uani 1 1 d .
C9B C 0.4198(4) 0.2673(6) 0.8521(2) 0.0276(10) Uani 1 1 d .
O9B O 0.4778(3) 0.3945(4) 0.87870(14) 0.0337(7) Uani 1 1 d .
O10B O 0.4593(3) 0.1304(4) 0.88683(14) 0.0308(7) Uani 1 1 d .
C11B C 0.3606(4) -0.0164(4) 0.86457(18) 0.0245(9) Uani 1 1 d .
H11B H 0.2408 -0.0071 0.8794 0.029 Uiso 1 1 calc R
C12B C 0.3457(4) -0.0360(5) 0.78692(19) 0.0226(9) Uani 1 1 d .
H12C H 0.2695 -0.1296 0.7731 0.027 Uiso 1 1 calc R
H12D H 0.4622 -0.0582 0.7721 0.027 Uiso 1 1 calc R
C13B C 0.2715(4) 0.1142(5) 0.7509(2) 0.0218(9) Uani 1 1 d .
C14B C 0.1689(4) 0.1133(5) 0.68627(19) 0.0213(9) Uani 1 1 d .
C15B C 0.1788(4) 0.1338(6) 0.5166(2) 0.0334(11) Uani 1 1 d .
H15D H 0.2784 0.1279 0.5525 0.050 Uiso 1 1 calc R
H15E H 0.1860 0.2337 0.4895 0.050 Uiso 1 1 calc R
H15F H 0.1805 0.0401 0.4854 0.050 Uiso 1 1 calc R
C16B C -0.1490(4) 0.1390(6) 0.4990(2) 0.0331(10) Uani 1 1 d .
H16D H -0.2530 0.1389 0.5240 0.050 Uiso 1 1 calc R
H16E H -0.1512 0.0440 0.4685 0.050 Uiso 1 1 calc R
H16F H -0.1473 0.2378 0.4709 0.050 Uiso 1 1 calc R
O17B O 0.2978(3) 0.5533(3) 0.78308(15) 0.0323(8) Uani 1 1 d D
H17B H 0.382(3) 0.526(5) 0.8171(14) 0.051(13) Uiso 1 1 d D
C18B C 0.4537(4) -0.1556(5) 0.9038(2) 0.0355(11) Uani 1 1 d .
H18D H 0.4604 -0.1349 0.9540 0.053 Uiso 1 1 calc R
H18E H 0.5716 -0.1657 0.8898 0.053 Uiso 1 1 calc R
H18F H 0.3894 -0.2564 0.8928 0.053 Uiso 1 1 calc R

loop_
_atom_site_aniso_label
_atom_site_aniso_U_11
_atom_site_aniso_U_22
_atom_site_aniso_U_33
_atom_site_aniso_U_23
_atom_site_aniso_U_13
_atom_site_aniso_U_12
C1A 0.0227(15) 0.031(3) 0.027(2) 0.000(2) -0.0018(16) 0.0035(17)
O1A 0.0394(12) 0.0174(16) 0.0360(17) 0.0042(14) -0.0082(12) -0.0046(12)
O2A 0.0296(10) 0.0259(18) 0.0290(17) 0.0029(14) -0.0026(11) -0.0039(11)
C3A 0.0348(16) 0.022(3) 0.025(2) 0.002(2) -0.0001(16) -0.0022(17)
O4A 0.0314(11) 0.0243(18) 0.0301(18) -0.0043(14) -0.0019(11) 0.0030(11)
C5A 0.0207(14) 0.027(3) 0.025(2) 0.001(2) 0.0017(15) 0.0012(16)
C6A 0.0267(16) 0.019(2) 0.030(3) 0.000(2) 0.0058(17) 0.0027(17)
C7A 0.0245(14) 0.015(2) 0.030(3) -0.005(2) 0.0077(17) -0.0042(16)
C8A 0.0201(13) 0.023(2) 0.020(2) -0.003(2) 0.0033(15) -0.0021(16)
C9A 0.0240(14) 0.023(3) 0.034(3) -0.001(2) 0.0064(16) -0.0035(17)
O9A 0.0354(12) 0.0262(19) 0.0417(19) -0.0094(16) -0.0002(13) -0.0030(12)
O10A 0.0327(11) 0.0262(18) 0.0266(17) -0.0033(15) -0.0034(11) -0.0004(12)
C11A 0.0217(14) 0.023(2) 0.027(2) -0.0022(19) 0.0002(15) -0.0019(15)
C12A 0.0247(15) 0.023(2) 0.029(2) 0.000(2) 0.0037(15) 0.0013(16)
C13A 0.0188(14) 0.022(2) 0.027(2) -0.001(2) 0.0041(15) -0.0002(15)
C14A 0.0187(14) 0.018(2) 0.027(2) -0.002(2) 0.0031(15) -0.0033(15)
C15A 0.0397(17) 0.030(3) 0.029(3) -0.001(2) 0.0108(17) -0.0027(17)
C16A 0.0383(17) 0.037(3) 0.028(2) 0.001(2) -0.0085(17) -0.0018(18)
O17A 0.0387(13) 0.021(2) 0.038(2) -0.0050(16) -0.0022(14) -0.0052(14)
C18A 0.0301(15) 0.031(3) 0.030(2) 0.005(2) -0.0032(16) -0.0005(18)
C1B 0.0210(14) 0.025(3) 0.020(2) -0.002(2) 0.0044(15) -0.0011(16)
O1B 0.0362(12) 0.0209(16) 0.0294(16) 0.0006(14) -0.0018(11) 0.0017(12)
O2B 0.0303(10) 0.0224(17) 0.0215(15) 0.0017(13) -0.0042(11) -0.0033(11)
C3B 0.0345(15) 0.017(2) 0.029(3) 0.001(2) 0.0019(16) 0.0023(17)
O4B 0.0289(10) 0.0225(18) 0.0257(17) 0.0019(14) -0.0018(11) 0.0036(11)
C5B 0.0201(14) 0.023(3) 0.023(2) -0.003(2) 0.0016(16) -0.0016(16)
C6B 0.0245(15) 0.024(3) 0.033(3) 0.008(2) 0.0050(17) 0.0008(17)
C7B 0.0260(15) 0.020(2) 0.030(3) -0.003(2) 0.0083(17) -0.0017(17)
C8B 0.0217(15) 0.024(3) 0.024(2) 0.000(2) 0.0041(17) -0.0028(16)
C9B 0.0246(15) 0.024(3) 0.034(3) -0.001(2) 0.0059(16) 0.0003(18)
O9B 0.0349(12) 0.0260(18) 0.0381(19) -0.0101(15) -0.0054(12) -0.0055(12)
O10B 0.0322(11) 0.0243(18) 0.0340(18) -0.0014(15) -0.0055(11) -0.0045(12)
C11B 0.0252(14) 0.019(2) 0.029(2) -0.0030(18) 0.0007(15) -0.0047(15)
C12B 0.0286(15) 0.017(2) 0.022(2) -0.0003(18) 0.0010(15) 0.0021(16)
C13B 0.0219(14) 0.018(2) 0.026(2) -0.002(2) 0.0040(15) -0.0027(16)
C14B 0.0208(14) 0.019(3) 0.024(2) 0.0006(19) 0.0033(15) 0.0015(16)
C15B 0.0367(16) 0.034(3) 0.030(3) 0.005(2) 0.0080(16) 0.0021(19)
C16B 0.0361(16) 0.032(3) 0.031(3) 0.003(2) -0.0017(17) 0.0030(19)
O17B 0.0385(13) 0.0184(19) 0.039(2) -0.0085(16) 0.0006(14) -0.0041(12)
C18B 0.0380(17) 0.031(3) 0.036(3) -0.005(2) -0.0042(18) 0.0019(19)

loop_
_atom_type_symbol
_atom_type_description
_atom_type_scat_dispersion_real
_atom_type_scat_dispersion_imag
_atom_type_scat_source
C C 0.0181 0.0091 'International Tables Vol C Tables 4.2.6.8 and 6.1.1.4'
H H 0.0000 0.0000 'International Tables Vol C Tables 4.2.6.8 and 6.1.1.4'
O O 0.0492 0.0322 'International Tables Vol C Tables 4.2.6.8 and 6.1.1.4'

loop_
_geom_angle_atom_site_label_1
_geom_angle_atom_site_label_2
_geom_angle_atom_site_label_3
_geom_angle
O1A C1A O2A 117.4(4)
O1A C1A C14A 127.4(4)
O2A C1A C14A 115.2(4)
C1A O2A C3A 119.8(3)
O2A C3A O4A 109.6(3)
O2A C3A C16A 105.9(3)
O4A C3A C16A 106.1(3)
O2A C3A C15A 111.0(3)
O4A C3A C15A 110.0(3)
C16A C3A C15A 114.0(3)
C5A O4A C3A 114.9(3)
C6A C5A O4A 117.1(4)
C6A C5A C14A 123.0(3)
O4A C5A C14A 119.9(4)
C5A C6A C7A 118.4(4)
O17A C7A C6A 118.2(4)
O17A C7A C8A 121.2(4)
C6A C7A C8A 120.6(4)
C13A C8A C7A 120.3(3)
C13A C8A C9A 120.9(4)
C7A C8A C9A 118.6(4)
O9A C9A O10A 117.3(4)
O9A C9A C8A 122.7(4)
O10A C9A C8A 120.0(4)
C9A O10A C11A 117.7(3)
O10A C11A C12A 111.1(3)
O10A C11A C18A 105.6(3)
C12A C11A C18A 112.8(3)
C13A C12A C11A 111.9(3)
C14A C13A C8A 118.9(4)
C14A C13A C12A 123.9(4)
C8A C13A C12A 117.0(3)
C13A C14A C5A 118.7(4)
C13A C14A C1A 122.4(4)
C5A C14A C1A 118.8(3)
O1B C1B O2B 116.7(4)
O1B C1B C14B 126.9(3)
O2B C1B C14B 116.3(4)
C1B O2B C3B 118.7(3)
O4B C3B O2B 109.3(3)
O4B C3B C16B 107.2(3)
O2B C3B C16B 105.8(3)
O4B C3B C15B 110.9(3)
O2B C3B C15B 110.4(3)
C16B C3B C15B 113.0(3)
C5B O4B C3B 115.4(3)
O4B C5B C6B 116.2(4)
O4B C5B C14B 121.3(4)
C6B C5B C14B 122.4(3)
C7B C6B C5B 118.7(4)
O17B C7B C6B 117.9(4)
O17B C7B C8B 121.5(4)
C6B C7B C8B 120.6(4)
C13B C8B C7B 120.2(4)
C13B C8B C9B 121.5(4)
C7B C8B C9B 118.3(4)
O9B C9B O10B 117.3(4)
O9B C9B C8B 123.0(4)
O10B C9B C8B 119.7(4)
C9B O10B C11B 117.9(3)
O10B C11B C12B 111.3(3)
O10B C11B C18B 106.0(3)
C12B C11B C18B 113.5(3)
C11B C12B C13B 110.9(3)
C8B C13B C14B 119.8(4)
C8B C13B C12B 116.4(3)
C14B C13B C12B 123.8(3)
C13B C14B C5B 118.3(4)
C13B C14B C1B 123.7(4)
C5B C14B C1B 117.8(3)

loop_
_geom_bond_atom_site_label_1
_geom_bond_atom_site_label_2
_geom_bond_distance
C1A O1A 1.202(4)
C1A O2A 1.371(4)
C1A C14A 1.477(5)
O2A C3A 1.435(5)
C3A O4A 1.438(5)
C3A C16A 1.507(5)
C3A C15A 1.509(4)
O4A C5A 1.372(4)
C5A C6A 1.370(5)
C5A C14A 1.414(5)
C6A C7A 1.389(5)
C7A O17A 1.346(5)
C7A C8A 1.415(5)
C8A C13A 1.407(6)
C8A C9A 1.468(5)
C9A O9A 1.234(4)
C9A O10A 1.337(5)
O10A C11A 1.471(4)
C11A C12A 1.504(4)
C11A C18A 1.519(5)
C12A C13A 1.501(5)
C13A C14A 1.401(5)
C1B O1B 1.214(4)
C1B O2B 1.361(4)
C1B C14B 1.464(5)
O2B C3B 1.447(4)
C3B O4B 1.436(4)
C3B C16B 1.508(5)
C3B C15B 1.513(4)
O4B C5B 1.363(4)
C5B C6B 1.388(6)
C5B C14B 1.409(5)
C6B C7B 1.376(5)
C7B O17B 1.351(5)
C7B C8B 1.416(5)
C8B C13B 1.395(5)
C8B C9B 1.467(5)
C9B O9B 1.232(5)
C9B O10B 1.332(5)
O10B C11B 1.471(4)
C11B C12B 1.498(5)
C11B C18B 1.515(5)
C12B C13B 1.504(5)
C13B C14B 1.404(5)
